data_7711317
loop_
_publ_author_name
'Meng, Lingyi'
'Deng, Yi-Fei'
'Liu, Jianxun'
'Liu, Yan Jun'
'Zhang, Yuan-Zhu'

_publ_section_title
;
 Tuning the electron transfer events in a series of cyanide-bridged
 [Fe2Co2] squares according to different electron donors
;
_journal_name_full 'Dalton Transactions'
_journal_paper_doi 10.1039/D2DT02416K
_journal_year 2022
_chemical_formula_moiety 'C84 H90 B2 Co2 Fe2 N26 O4, 2(Cl O4), 3(C2 H3 N)'
_chemical_formula_sum 'C90 H99 B2 Cl2 Co2 Fe2 N29 O12'
_chemical_formula_weight 2101.06
_space_group_crystal_system triclinic
_space_group_IT_number 2
_space_group_name_Hall '-P 1'
_space_group_name_H-M_alt 'P -1'
_atom_sites_solution_hydrogens geom
_atom_sites_solution_primary dual
_audit_creation_date 2022-09-05
_audit_creation_method
;
Olex2 1.3
(compiled 2020.11.12 svn.r5f609507 for OlexSys, GUI svn.r6408)
;
_audit_update_record
;
2022-09-05 deposited with the CCDC.	2022-09-20 downloaded from the CCDC.
;
_cell_angle_alpha 81.971(5)
_cell_angle_beta 73.964(5)
_cell_angle_gamma 79.688(6)
_cell_formula_units_Z 1
_cell_length_a 12.017(2)
_cell_length_b 14.179(2)
_cell_length_c 15.527(3)
_cell_measurement_reflns_used 9860
_cell_measurement_temperature 103.68
_cell_measurement_theta_max 25.742
_cell_measurement_theta_min 2.470
_cell_volume 2490.2(7)
_computing_cell_refinement 'SAINT V8.38A (?, 2016)'
_computing_data_reduction 'SAINT V8.38A (?, 2016)'
_computing_molecular_graphics 'Olex2 1.3 (Dolomanov et al., 2009)'
_computing_publication_material 'Olex2 1.3 (Dolomanov et al., 2009)'
_computing_structure_refinement 'SHELXL 2019/2 (Sheldrick, 2015)'
_computing_structure_solution 'SHELXT 2014/5 (Sheldrick, 2014)'
_diffrn_ambient_temperature 103.68
_diffrn_measured_fraction_theta_full 0.970
_diffrn_measured_fraction_theta_max 0.970
_diffrn_measurement_device_type 'Bruker APEX-II CCD'
_diffrn_measurement_method '\f and \w scans'
_diffrn_radiation_type MoK\a
_diffrn_radiation_wavelength 0.71073
_diffrn_reflns_av_R_equivalents 0.0574
_diffrn_reflns_av_unetI/netI 0.0811
_diffrn_reflns_Laue_measured_fraction_full 0.970
_diffrn_reflns_Laue_measured_fraction_max 0.970
_diffrn_reflns_limit_h_max 14
_diffrn_reflns_limit_h_min -14
_diffrn_reflns_limit_k_max 16
_diffrn_reflns_limit_k_min -16
_diffrn_reflns_limit_l_max 18
_diffrn_reflns_limit_l_min -16
_diffrn_reflns_number 17545
_diffrn_reflns_point_group_measured_fraction_full 0.970
_diffrn_reflns_point_group_measured_fraction_max 0.970
_diffrn_reflns_theta_full 24.999
_diffrn_reflns_theta_max 24.999
_diffrn_reflns_theta_min 2.514
_diffrn_standards_number 0
_exptl_absorpt_coefficient_mu 0.740
_exptl_absorpt_correction_T_max 0.7453
_exptl_absorpt_correction_T_min 0.4977
_exptl_absorpt_correction_type multi-scan
_exptl_absorpt_process_details
'SADABS-2016/2 (Bruker,2016/2) was used for absorption correction. wR2(int) was 0.1197 before and 0.0810 after correction. The Ratio of minimum to maximum transmission is 0.6678. The \l/2 correction factor is Not present.'
_exptl_crystal_colour 'dull dark green'
_exptl_crystal_colour_lustre dull
_exptl_crystal_colour_modifier dark
_exptl_crystal_colour_primary green
_exptl_crystal_density_diffrn 1.401
_exptl_crystal_description block
_exptl_crystal_F_000 1088
_exptl_crystal_size_max 0.5
_exptl_crystal_size_mid 0.4
_exptl_crystal_size_min 0.3
_refine_diff_density_max 1.863
_refine_diff_density_min -0.867
_refine_diff_density_rms 0.151
_refine_ls_extinction_method none
_refine_ls_goodness_of_fit_ref 1.038
_refine_ls_hydrogen_treatment constr
_refine_ls_matrix_type full
_refine_ls_number_parameters 661
_refine_ls_number_reflns 8507
_refine_ls_number_restraints 55
_refine_ls_restrained_S_all 1.045
_refine_ls_R_factor_all 0.1472
_refine_ls_R_factor_gt 0.1053
_refine_ls_shift/su_max 0.000
_refine_ls_shift/su_mean 0.000
_refine_ls_structure_factor_coef Fsqd
_refine_ls_weighting_details 'w=1/[\s^2^(Fo^2^)+(0.1065P)^2^+28.1388P] where P=(Fo^2^+2Fc^2^)/3'
_refine_ls_weighting_scheme calc
_refine_ls_wR_factor_gt 0.2474
_refine_ls_wR_factor_ref 0.2951
_reflns_Friedel_coverage 0.000
_reflns_number_gt 5888
_reflns_number_total 8507
_reflns_threshold_expression 'I > 2\s(I)'
_cod_data_source_file d2dt02416k2.cif
_cod_data_source_block 100k1
_cod_database_code 7711317
_shelx_shelxl_version_number 2019/2
_shelx_space_group_comment
;
The symmetry employed for this shelxl refinement is uniquely defined
by the following loop, which should always be used as a source of
symmetry information in preference to the above space-group names.
They are only intended as comments.
;
_olex2_refinement_description
;
1. Fixed Uiso
 At 1.2 times of:
  All B(H) groups, All C(H) groups, All C(H,H) groups
 At 1.5 times of:
  All C(H,H,H) groups, All O(H) groups
2. Restrained distances
 C45-N15
 1.1 with sigma of 0.02
 C45-C46
 1.52 with sigma of 0.02
 C43-C44
 1.55 with sigma of 0.02
 N14-C43
 1.1 with sigma of 0.02
 N15-C46
 2.65 with sigma of 0.02
 O2B-C40
 1.4 with sigma of 0.02
 N14-C44
 2.65 with sigma of 0.02
3. Uiso/Uaniso restraints and constraints
C45 \\sim C46 \\sim N15 \\sim N14 \\sim C43 \\sim C44: within 2A with sigma of
0.001 and sigma for terminal atoms of 0.02 within 2A
Uanis(N14) \\sim Ueq, Uanis(C43) \\sim Ueq, Uanis(C44) \\sim Ueq, Uanis(O2B)
\\sim Ueq: with sigma of 0.01 and sigma for terminal atoms of 0.02
4. Others
 Fixed Sof: O2A(0.5) H2A(0.5) C43(0.5) C44(0.5) H44A(0.5) H44B(0.5) H44C(0.5)
 O2B(0.5) H2B(0.5) N14(0.5)
5.a Ternary CH refined with riding coordinates:
 B1(H1A)
5.b Secondary CH2 refined with riding coordinates:
 C34(H34A,H34B), C30(H30A,H30B), C40(H40A,H40B)
5.c Aromatic/amide H refined with riding coordinates:
 C31(H31), C29(H29), C19(H19), C35(H35), C42(H42), C6(H6), C23(H23), C26(H26),
 C16(H16), C11(H11), C32(H32), C28(H28), C38(H38), C20(H20), C41(H41)
5.d Idealised Me refined as rotating group:
 C4(H4A,H4B,H4C), C14(H14A,H14B,H14C), C9(H9A,H9B,H9C), C13(H13A,H13B,H13C),
 C8(H8A,H8B,H8C), C18(H18A,H18B,H18C), C22(H22A,H22B,H22C), C46(H46A,H46B,H46C),
  C44(H44A,H44B,H44C)
5.e Idealised tetrahedral OH refined as rotating group:
 O1(H1), O2A(H2A), O2B(H2B)
;
_olex2_submission_special_instructions 'No special instructions were received'

loop_
_space_group_symop_operation_xyz
'x, y, z'
'-x, -y, -z'

loop_
_atom_site_label
_atom_site_type_symbol
_atom_site_fract_x
_atom_site_fract_y
_atom_site_fract_z
_atom_site_U_iso_or_equiv
_atom_site_adp_type
_atom_site_occupancy
_atom_site_site_symmetry_order
_atom_site_calc_flag
_atom_site_refinement_flags_posn
_atom_site_refinement_flags_adp
_atom_site_refinement_flags_occupancy
_atom_site_disorder_assembly
_atom_site_disorder_group
Co1 Co 0.49938(9) 0.38749(7) 0.71076(6) 0.0300(3) Uani 1 1 d . . . . .
Fe1 Fe 0.37184(10) 0.71639(7) 0.59464(7) 0.0321(3) Uani 1 1 d . . . . .
Cl1 Cl 0.8017(2) -0.28600(17) 0.93410(15) 0.0522(6) Uani 1 1 d . . . . .
N1 N 0.4319(5) 0.5032(4) 0.6526(4) 0.0284(13) Uani 1 1 d . . . . .
N2 N 0.4559(6) 0.6720(4) 0.3988(4) 0.0328(14) Uani 1 1 d . . . . .
N4 N 0.5285(6) 0.7359(4) 0.6069(4) 0.0328(14) Uani 1 1 d . . . . .
N10 N 0.4606(6) 0.4583(5) 0.8191(4) 0.0378(15) Uani 1 1 d . . . . .
N13 N 0.3552(6) 0.3286(5) 0.7500(4) 0.0405(16) Uani 1 1 d . . . . .
N5 N 0.5310(6) 0.8015(5) 0.6646(4) 0.0370(15) Uani 1 1 d . . . . .
N11 N 0.6466(6) 0.4402(5) 0.6860(4) 0.0385(16) Uani 1 1 d . . . . .
N8 N 0.2980(6) 0.7388(5) 0.7267(4) 0.0359(15) Uani 1 1 d . . . . .
N6 N 0.3435(6) 0.8604(4) 0.5639(4) 0.0346(14) Uani 1 1 d . . . . .
N12 N 0.5600(6) 0.2690(5) 0.7753(4) 0.0365(15) Uani 1 1 d . . . . .
N7 N 0.3748(6) 0.9180(5) 0.6159(4) 0.0389(16) Uani 1 1 d . . . . .
C1 C 0.4061(6) 0.5843(5) 0.6294(4) 0.0252(15) Uani 1 1 d . . . . .
N9 N 0.3267(7) 0.8138(5) 0.7607(4) 0.0431(17) Uani 1 1 d . . . . .
C2 C 0.4302(6) 0.6920(5) 0.4731(5) 0.0296(16) Uani 1 1 d . . . . .
N3 N 0.1368(7) 0.6890(6) 0.5679(5) 0.0522(19) Uani 1 1 d . . . . .
O3 O 0.6782(7) -0.2654(6) 0.9705(6) 0.085(3) Uani 1 1 d . . . . .
C5 C 0.6406(7) 0.6961(6) 0.5752(5) 0.0376(18) Uani 1 1 d . . . . .
C25 C 0.6494(8) 0.4971(6) 0.7485(6) 0.0412(19) Uani 1 1 d . . . . .
C24 C 0.5393(8) 0.5164(6) 0.8179(5) 0.0400(19) Uani 1 1 d . . . . .
C36 C 0.4798(8) 0.2075(6) 0.8125(5) 0.043(2) Uani 1 1 d . . . . .
C37 C 0.3636(8) 0.2451(6) 0.8015(6) 0.043(2) Uani 1 1 d . . . . .
C31 C 0.6704(9) 0.2404(7) 0.7814(6) 0.047(2) Uani 1 1 d . . . . .
H31 H 0.726816 0.282423 0.755585 0.056 Uiso 1 1 calc R U . . .
C4 C 0.6770(7) 0.6280(6) 0.5047(5) 0.0401(19) Uani 1 1 d . . . . .
H4A H 0.625109 0.578768 0.520070 0.060 Uiso 1 1 calc R U . . .
H4B H 0.757753 0.597045 0.500948 0.060 Uiso 1 1 calc R U . . .
H4C H 0.672288 0.663184 0.446543 0.060 Uiso 1 1 calc R U . . .
C15 C 0.2146(7) 0.7030(6) 0.7933(5) 0.0404(19) Uani 1 1 d . . . . .
C10 C 0.3094(8) 0.9202(6) 0.4975(5) 0.0395(19) Uani 1 1 d . . . . .
C7 C 0.6423(9) 0.7995(6) 0.6691(6) 0.046(2) Uani 1 1 d . . . . .
C29 C 0.7432(8) 0.4169(6) 0.6210(6) 0.044(2) Uani 1 1 d . . . . .
H29 H 0.740209 0.377875 0.576855 0.053 Uiso 1 1 calc R U . . .
C14 C 0.1546(8) 0.6208(6) 0.7860(6) 0.046(2) Uani 1 1 d . . . . .
H14A H 0.076984 0.646146 0.776651 0.069 Uiso 1 1 calc R U . . .
H14B H 0.146308 0.577336 0.841595 0.069 Uiso 1 1 calc R U . . .
H14C H 0.201533 0.585332 0.734984 0.069 Uiso 1 1 calc R U . . .
O4 O 0.8262(8) -0.3174(8) 0.8492(6) 0.101(3) Uani 1 1 d . . . . .
C19 C 0.3616(8) 0.4649(6) 0.8837(5) 0.044(2) Uani 1 1 d . . . . .
H19 H 0.305853 0.424565 0.884890 0.052 Uiso 1 1 calc R U . . .
C3 C 0.2225(8) 0.7004(6) 0.5809(5) 0.0377(18) Uani 1 1 d . . . . .
C35 C 0.5123(9) 0.1162(6) 0.8546(5) 0.048(2) Uani 1 1 d . . . . .
H35 H 0.456018 0.073802 0.878736 0.058 Uiso 1 1 calc R U . . .
C42 C 0.2521(8) 0.3683(7) 0.7320(6) 0.049(2) Uani 1 1 d . . . . .
H42 H 0.247895 0.426015 0.692957 0.058 Uiso 1 1 calc R U . . .
C21 C 0.4116(9) 0.5915(7) 0.9460(6) 0.051(2) Uani 1 1 d . . . . .
C9 C 0.2703(9) 0.8856(6) 0.4255(6) 0.046(2) Uani 1 1 d . . . . .
H9A H 0.338856 0.859066 0.380089 0.070 Uiso 1 1 calc R U . . .
H9B H 0.225270 0.939490 0.397184 0.070 Uiso 1 1 calc R U . . .
H9C H 0.221010 0.835410 0.452212 0.070 Uiso 1 1 calc R U . . .
O6 O 0.8502(8) -0.3577(6) 0.9934(6) 0.089(3) Uani 1 1 d . . . . .
C6 C 0.7127(8) 0.7335(6) 0.6146(6) 0.045(2) Uani 1 1 d . . . . .
H6 H 0.795004 0.716173 0.605056 0.054 Uiso 1 1 calc R U . . .
C12 C 0.3605(8) 1.0116(6) 0.5806(5) 0.042(2) Uani 1 1 d . . . . .
O1 O 1.0553(9) 0.5084(7) 0.6222(7) 0.090(3) Uani 1 1 d . . . . .
H1 H 1.085487 0.554462 0.589615 0.135 Uiso 1 1 calc R U . . .
C33 C 0.6247(11) 0.0887(6) 0.8608(6) 0.055(3) Uani 1 1 d . . . . .
O5 O 0.8505(9) -0.2009(7) 0.9285(7) 0.101(3) Uani 1 1 d . . . . .
C23 C 0.5174(9) 0.5833(6) 0.8796(6) 0.047(2) Uani 1 1 d . . . . .
H23 H 0.573933 0.623399 0.876802 0.056 Uiso 1 1 calc R U . . .
C26 C 0.7513(9) 0.5300(6) 0.7451(7) 0.052(2) Uani 1 1 d . . . . .
H26 H 0.751496 0.570979 0.788473 0.062 Uiso 1 1 calc R U . . .
C16 C 0.1881(9) 0.7552(7) 0.8692(5) 0.049(2) Uani 1 1 d . . . . .
H16 H 0.132832 0.744419 0.925305 0.059 Uiso 1 1 calc R U . . .
C11 C 0.3182(8) 1.0140(6) 0.5081(5) 0.045(2) Uani 1 1 d . . . . .
H11 H 0.297985 1.069956 0.470952 0.054 Uiso 1 1 calc R U . . .
C32 C 0.7050(10) 0.1522(7) 0.8237(6) 0.053(2) Uani 1 1 d . . . . .
H32 H 0.783781 0.134865 0.827465 0.064 Uiso 1 1 calc R U . . .
C13 C 0.3872(10) 1.0915(6) 0.6222(6) 0.053(2) Uani 1 1 d . . . . .
H13A H 0.327824 1.102840 0.678787 0.079 Uiso 1 1 calc R U . . .
H13B H 0.386774 1.150304 0.580739 0.079 Uiso 1 1 calc R U . . .
H13C H 0.464557 1.073371 0.634121 0.079 Uiso 1 1 calc R U . . .
C27 C 0.8542(9) 0.5050(7) 0.6801(6) 0.051(2) Uani 1 1 d . . . . .
C17 C 0.2600(9) 0.8251(6) 0.8444(5) 0.050(2) Uani 1 1 d . . . . .
C28 C 0.8477(8) 0.4484(7) 0.6165(6) 0.050(2) Uani 1 1 d . . . . .
H28 H 0.915160 0.431002 0.569417 0.060 Uiso 1 1 calc R U . . .
C38 C 0.2645(10) 0.2003(7) 0.8431(6) 0.058(3) Uani 1 1 d . . . . .
H38 H 0.270921 0.141268 0.880019 0.070 Uiso 1 1 calc R U . . .
C8 C 0.6721(11) 0.8606(7) 0.7298(7) 0.063(3) Uani 1 1 d . . . . .
H8A H 0.655829 0.928810 0.708612 0.095 Uiso 1 1 calc R U . . .
H8B H 0.755258 0.843714 0.728406 0.095 Uiso 1 1 calc R U . . .
H8C H 0.624554 0.848841 0.791504 0.095 Uiso 1 1 calc R U . . .
C20 C 0.3360(10) 0.5275(7) 0.9490(5) 0.055(3) Uani 1 1 d . . . . .
H20 H 0.266188 0.526715 0.996221 0.066 Uiso 1 1 calc R U . . .
C39 C 0.1547(10) 0.2447(9) 0.8292(7) 0.066(3) Uani 1 1 d . . . . .
C41 C 0.1532(9) 0.3256(8) 0.7699(7) 0.061(3) Uani 1 1 d . . . . .
H41 H 0.082288 0.353001 0.754512 0.073 Uiso 1 1 calc R U . . .
C34 C 0.6620(13) -0.0080(8) 0.9065(8) 0.071(3) Uani 1 1 d . . . . .
H34A H 0.730264 -0.041652 0.864235 0.086 Uiso 1 1 calc R U . . .
H34B H 0.687892 0.002290 0.959231 0.086 Uiso 1 1 calc R U . . .
C18 C 0.2701(12) 0.9023(8) 0.8970(6) 0.073(3) Uani 1 1 d . . . . .
H18A H 0.351377 0.897095 0.900150 0.110 Uiso 1 1 calc R U . . .
H18B H 0.218936 0.894989 0.958040 0.110 Uiso 1 1 calc R U . . .
H18C H 0.246741 0.965567 0.867377 0.110 Uiso 1 1 calc R U . . .
B1 B 0.4194(9) 0.8704(6) 0.6984(6) 0.040(2) Uani 1 1 d . . . . .
H1A H 0.435386 0.920581 0.730888 0.048 Uiso 1 1 calc R U . . .
C30 C 0.9634(10) 0.5421(9) 0.6842(8) 0.066(3) Uani 1 1 d . . . . .
H30A H 0.951131 0.613353 0.675450 0.080 Uiso 1 1 calc R U . . .
H30B H 0.977815 0.522484 0.744424 0.080 Uiso 1 1 calc R U . . .
C22 C 0.3854(11) 0.6644(8) 1.0130(8) 0.072(3) Uani 1 1 d . . . . .
H22A H 0.454606 0.663446 1.035012 0.107 Uiso 1 1 calc R U . . .
H22B H 0.319832 0.648767 1.063669 0.107 Uiso 1 1 calc R U . . .
H22C H 0.364619 0.728682 0.984057 0.107 Uiso 1 1 calc R U . . .
C40 C 0.0437(13) 0.2013(13) 0.8802(10) 0.107(6) Uani 1 1 d D . . . .
H40A H 0.047859 0.137481 0.859591 0.128 Uiso 1 1 calc R U . . .
H40B H 0.039529 0.191863 0.945394 0.128 Uiso 1 1 calc R U . . .
C46 C 0.0314(17) -0.1191(13) 0.6979(14) 0.138(6) Uani 1 1 d D U . . .
H46A H -0.009005 -0.095713 0.650470 0.208 Uiso 1 1 calc R U . . .
H46B H 0.001457 -0.177076 0.731541 0.208 Uiso 1 1 calc R U . . .
H46C H 0.115625 -0.134450 0.670720 0.208 Uiso 1 1 calc R U . . .
O2A O 0.5799(18) -0.0647(13) 0.9338(10) 0.093(6) Uani 0.5 1 d . . P . .
H2A H 0.553616 -0.065980 0.989908 0.140 Uiso 0.5 1 calc R U P . .
C43 C 0.019(3) 0.192(2) 0.601(2) 0.101(7) Uani 0.5 1 d D U P . .
C45 C 0.011(2) -0.0445(15) 0.7591(18) 0.171(7) Uani 1 1 d D U . . .
C44 C -0.046(2) 0.2312(19) 0.6908(18) 0.096(7) Uani 0.5 1 d D U P . .
H44A H -0.046359 0.300982 0.685045 0.144 Uiso 0.5 1 calc R U P . .
H44B H -0.006206 0.200650 0.737217 0.144 Uiso 0.5 1 calc R U P . .
H44C H -0.126345 0.217274 0.707796 0.144 Uiso 0.5 1 calc R U P . .
O2B O -0.0599(18) 0.2624(18) 0.8662(19) 0.136(8) Uani 0.5 1 d D U P . .
H2B H -0.072166 0.251312 0.818096 0.203 Uiso 0.5 1 calc R U P . .
N14 N 0.035(2) 0.147(2) 0.5421(19) 0.136(9) Uani 0.5 1 d D U P . .
N15 N -0.024(2) 0.0202(17) 0.800(2) 0.235(9) Uani 1 1 d D U . . .

loop_
_atom_site_aniso_label
_atom_site_aniso_U_11
_atom_site_aniso_U_22
_atom_site_aniso_U_33
_atom_site_aniso_U_23
_atom_site_aniso_U_13
_atom_site_aniso_U_12
Co1 0.0509(6) 0.0204(5) 0.0224(5) -0.0016(4) -0.0127(4) -0.0105(4)
Fe1 0.0525(7) 0.0236(6) 0.0241(5) 0.0002(4) -0.0143(5) -0.0108(5)
Cl1 0.0690(15) 0.0512(14) 0.0404(11) -0.0035(10) -0.0134(10) -0.0215(11)
N1 0.043(3) 0.020(3) 0.021(3) -0.003(2) -0.002(2) -0.012(3)
N2 0.042(4) 0.029(3) 0.032(3) -0.001(3) -0.015(3) -0.008(3)
N4 0.058(4) 0.023(3) 0.026(3) 0.001(2) -0.022(3) -0.015(3)
N10 0.058(4) 0.028(4) 0.032(3) 0.006(3) -0.021(3) -0.009(3)
N13 0.063(5) 0.033(4) 0.032(3) -0.010(3) -0.011(3) -0.019(3)
N5 0.057(4) 0.028(4) 0.033(3) 0.001(3) -0.020(3) -0.014(3)
N11 0.063(4) 0.027(3) 0.032(3) -0.002(3) -0.018(3) -0.018(3)
N8 0.056(4) 0.027(3) 0.032(3) -0.007(3) -0.022(3) -0.005(3)
N6 0.053(4) 0.029(3) 0.023(3) -0.004(3) -0.012(3) -0.006(3)
N12 0.061(4) 0.028(4) 0.021(3) -0.006(3) -0.006(3) -0.014(3)
N7 0.063(4) 0.025(3) 0.031(3) -0.001(3) -0.015(3) -0.010(3)
C1 0.029(3) 0.029(4) 0.018(3) -0.009(3) 0.000(3) -0.007(3)
N9 0.084(5) 0.022(3) 0.028(3) -0.001(3) -0.019(3) -0.015(3)
C2 0.036(4) 0.025(4) 0.033(4) -0.003(3) -0.017(3) -0.004(3)
N3 0.055(5) 0.067(6) 0.041(4) -0.002(4) -0.015(4) -0.024(4)
O3 0.074(5) 0.078(6) 0.089(6) -0.002(5) 0.008(4) -0.020(4)
C5 0.053(5) 0.028(4) 0.035(4) 0.011(3) -0.019(4) -0.014(4)
C25 0.064(5) 0.025(4) 0.042(5) 0.007(3) -0.026(4) -0.017(4)
C24 0.066(6) 0.031(4) 0.031(4) 0.000(3) -0.028(4) -0.004(4)
C36 0.073(6) 0.036(5) 0.022(4) -0.008(3) -0.010(4) -0.012(4)
C37 0.066(6) 0.031(5) 0.039(4) -0.012(4) -0.006(4) -0.027(4)
C31 0.067(6) 0.047(5) 0.033(4) -0.002(4) -0.022(4) -0.014(4)
C4 0.047(5) 0.037(5) 0.035(4) 0.007(3) -0.012(4) -0.009(4)
C15 0.050(5) 0.037(5) 0.033(4) -0.003(3) -0.006(4) -0.011(4)
C10 0.060(5) 0.027(4) 0.030(4) -0.002(3) -0.012(4) -0.004(4)
C7 0.081(7) 0.025(4) 0.039(4) 0.004(3) -0.028(4) -0.014(4)
C29 0.057(5) 0.039(5) 0.038(5) 0.004(4) -0.015(4) -0.014(4)
C14 0.060(5) 0.047(5) 0.032(4) 0.000(4) -0.008(4) -0.020(4)
O4 0.100(7) 0.144(9) 0.076(6) -0.057(6) -0.032(5) -0.010(6)
C19 0.066(6) 0.035(5) 0.031(4) -0.003(3) -0.011(4) -0.013(4)
C3 0.049(5) 0.038(5) 0.026(4) -0.002(3) -0.006(3) -0.013(4)
C35 0.088(7) 0.032(5) 0.030(4) -0.003(3) -0.016(4) -0.021(4)
C42 0.057(6) 0.055(6) 0.042(5) -0.016(4) -0.016(4) -0.016(4)
C21 0.079(7) 0.046(5) 0.034(4) -0.013(4) -0.031(5) 0.008(5)
C9 0.077(6) 0.027(4) 0.039(4) 0.003(3) -0.024(4) -0.007(4)
O6 0.105(7) 0.077(6) 0.084(6) 0.013(5) -0.033(5) -0.015(5)
C6 0.051(5) 0.037(5) 0.051(5) 0.010(4) -0.024(4) -0.011(4)
C12 0.070(6) 0.022(4) 0.032(4) -0.005(3) -0.008(4) -0.008(4)
O1 0.096(7) 0.094(7) 0.085(6) -0.006(5) -0.025(5) -0.027(5)
C33 0.106(8) 0.031(5) 0.033(5) 0.007(4) -0.031(5) -0.008(5)
O5 0.121(8) 0.081(6) 0.112(7) 0.000(5) -0.026(6) -0.060(6)
C23 0.073(6) 0.027(4) 0.053(5) -0.015(4) -0.036(5) -0.001(4)
C26 0.072(6) 0.033(5) 0.065(6) 0.003(4) -0.038(5) -0.020(4)
C16 0.072(6) 0.053(6) 0.020(4) -0.008(4) -0.008(4) -0.006(5)
C11 0.069(6) 0.027(4) 0.031(4) 0.005(3) -0.007(4) -0.003(4)
C32 0.087(7) 0.044(5) 0.034(4) -0.015(4) -0.027(5) 0.005(5)
C13 0.087(7) 0.027(5) 0.044(5) -0.001(4) -0.013(5) -0.017(4)
C27 0.065(6) 0.045(5) 0.053(5) 0.025(4) -0.037(5) -0.024(4)
C17 0.092(7) 0.037(5) 0.022(4) -0.009(3) -0.016(4) -0.008(5)
C28 0.056(5) 0.044(5) 0.047(5) 0.014(4) -0.017(4) -0.009(4)
C38 0.090(8) 0.051(6) 0.038(5) -0.015(4) -0.006(5) -0.029(5)
C8 0.100(8) 0.044(6) 0.065(6) 0.003(5) -0.049(6) -0.028(5)
C20 0.089(7) 0.060(6) 0.021(4) -0.012(4) -0.024(4) -0.003(5)
C39 0.066(7) 0.089(9) 0.052(6) -0.025(6) -0.004(5) -0.040(6)
C41 0.062(6) 0.070(7) 0.056(6) -0.017(5) -0.014(5) -0.016(5)
C34 0.129(11) 0.046(6) 0.055(6) -0.006(5) -0.049(7) -0.013(7)
C18 0.138(11) 0.053(6) 0.035(5) -0.014(4) -0.018(6) -0.028(6)
B1 0.074(7) 0.025(5) 0.027(4) -0.004(3) -0.017(4) -0.014(4)
C30 0.060(6) 0.073(8) 0.067(7) 0.015(6) -0.020(6) -0.024(5)
C22 0.109(9) 0.054(7) 0.067(7) -0.034(5) -0.049(7) 0.010(6)
C40 0.096(11) 0.159(15) 0.085(9) -0.014(9) -0.012(8) -0.086(11)
C46 0.123(13) 0.118(13) 0.175(17) -0.036(12) -0.042(12) 0.000(10)
O2A 0.132(16) 0.064(11) 0.050(9) 0.003(8) 0.004(9) 0.024(11)
C43 0.091(9) 0.105(10) 0.118(10) 0.007(8) -0.053(8) -0.013(8)
C45 0.156(13) 0.102(13) 0.246(19) -0.059(12) -0.052(13) 0.038(11)
C44 0.072(11) 0.092(12) 0.140(14) 0.041(11) -0.069(10) -0.028(10)
O2B 0.092(12) 0.167(17) 0.148(16) -0.014(14) -0.009(12) -0.056(12)
N14 0.100(12) 0.145(14) 0.142(15) 0.023(12) -0.030(12) 0.005(11)
N15 0.202(17) 0.165(16) 0.34(2) -0.116(16) -0.050(16) 0.018(14)

loop_
_atom_type_symbol
_atom_type_description
_atom_type_scat_dispersion_real
_atom_type_scat_dispersion_imag
_atom_type_scat_source
C C 0.0033 0.0016 'International Tables Vol C Tables 4.2.6.8 and 6.1.1.4'
H H 0.0000 0.0000 'International Tables Vol C Tables 4.2.6.8 and 6.1.1.4'
B B 0.0013 0.0007 'International Tables Vol C Tables 4.2.6.8 and 6.1.1.4'
Cl Cl 0.1484 0.1585 'International Tables Vol C Tables 4.2.6.8 and 6.1.1.4'
Co Co 0.3494 0.9721 'International Tables Vol C Tables 4.2.6.8 and 6.1.1.4'
Fe Fe 0.3463 0.8444 'International Tables Vol C Tables 4.2.6.8 and 6.1.1.4'
N N 0.0061 0.0033 'International Tables Vol C Tables 4.2.6.8 and 6.1.1.4'
O O 0.0106 0.0060 'International Tables Vol C Tables 4.2.6.8 and 6.1.1.4'

loop_
_geom_angle_atom_site_label_1
_geom_angle_atom_site_label_2
_geom_angle_atom_site_label_3
_geom_angle
_geom_angle_site_symmetry_1
_geom_angle_site_symmetry_3
_geom_angle_publ_flag
N1 Co1 N10 86.7(2) . . ?
N1 Co1 N13 95.5(3) . . ?
N1 Co1 N11 89.8(3) . . ?
N1 Co1 N12 176.8(3) . . ?
N2 Co1 N1 90.6(2) 2_666 . ?
N2 Co1 N10 175.1(3) 2_666 . ?
N2 Co1 N13 90.8(3) 2_666 . ?
N2 Co1 N11 93.7(3) 2_666 . ?
N2 Co1 N12 91.2(3) 2_666 . ?
N13 Co1 N10 93.6(3) . . ?
N11 Co1 N10 82.2(3) . . ?
N11 Co1 N13 173.0(3) . . ?
N12 Co1 N10 91.7(2) . . ?
N12 Co1 N13 81.9(3) . . ?
N12 Co1 N11 92.6(3) . . ?
N4 Fe1 N8 90.3(3) . . ?
N4 Fe1 N6 86.1(3) . . ?
N6 Fe1 N8 88.4(2) . . ?
C1 Fe1 N4 89.7(3) . . ?
C1 Fe1 N8 89.2(3) . . ?
C1 Fe1 N6 175.1(3) . . ?
C1 Fe1 C2 89.8(3) . . ?
C1 Fe1 C3 91.5(3) . . ?
C2 Fe1 N4 93.6(3) . . ?
C2 Fe1 N8 175.9(3) . . ?
C2 Fe1 N6 93.0(3) . . ?
C2 Fe1 C3 85.7(3) . . ?
C3 Fe1 N4 178.7(3) . . ?
C3 Fe1 N8 90.3(3) . . ?
C3 Fe1 N6 92.7(3) . . ?
O3 Cl1 O6 109.1(5) . . ?
O4 Cl1 O3 110.1(6) . . ?
O4 Cl1 O6 110.6(6) . . ?
O4 Cl1 O5 110.0(6) . . ?
O5 Cl1 O3 108.4(6) . . ?
O5 Cl1 O6 108.6(6) . . ?
C1 N1 Co1 162.3(6) . . ?
C2 N2 Co1 168.0(6) . 2_666 ?
N5 N4 Fe1 118.3(5) . . ?
C5 N4 Fe1 135.8(5) . . ?
C5 N4 N5 105.8(6) . . ?
C24 N10 Co1 113.9(6) . . ?
C19 N10 Co1 127.4(6) . . ?
C19 N10 C24 118.0(7) . . ?
C37 N13 Co1 114.5(6) . . ?
C37 N13 C42 120.4(8) . . ?
C42 N13 Co1 125.0(6) . . ?
N4 N5 B1 117.8(6) . . ?
C7 N5 N4 109.8(7) . . ?
C7 N5 B1 131.6(7) . . ?
C25 N11 Co1 113.9(6) . . ?
C29 N11 Co1 126.0(6) . . ?
C29 N11 C25 119.7(7) . . ?
N9 N8 Fe1 118.7(5) . . ?
C15 N8 Fe1 135.5(5) . . ?
C15 N8 N9 105.4(6) . . ?
N7 N6 Fe1 117.5(5) . . ?
C10 N6 Fe1 136.2(5) . . ?
C10 N6 N7 106.0(6) . . ?
C36 N12 Co1 114.4(6) . . ?
C31 N12 Co1 127.4(6) . . ?
C31 N12 C36 118.1(7) . . ?
N6 N7 B1 119.0(6) . . ?
C12 N7 N6 109.6(6) . . ?
C12 N7 B1 131.3(7) . . ?
N1 C1 Fe1 176.6(6) . . ?
N8 N9 B1 117.5(6) . . ?
C17 N9 N8 110.5(7) . . ?
C17 N9 B1 131.9(7) . . ?
N2 C2 Fe1 172.5(6) . . ?
N4 C5 C4 122.8(7) . . ?
N4 C5 C6 109.7(8) . . ?
C6 C5 C4 127.5(8) . . ?
N11 C25 C24 115.1(7) . . ?
N11 C25 C26 120.0(9) . . ?
C26 C25 C24 124.8(8) . . ?
N10 C24 C25 113.3(7) . . ?
N10 C24 C23 122.0(9) . . ?
C23 C24 C25 124.6(8) . . ?
N12 C36 C37 113.6(7) . . ?
N12 C36 C35 121.1(9) . . ?
C35 C36 C37 125.3(8) . . ?
N13 C37 C36 115.3(7) . . ?
N13 C37 C38 121.0(9) . . ?
C38 C37 C36 123.7(9) . . ?
N12 C31 H31 118.8 . . ?
N12 C31 C32 122.4(9) . . ?
C32 C31 H31 118.8 . . ?
C5 C4 H4A 109.5 . . ?
C5 C4 H4B 109.5 . . ?
C5 C4 H4C 109.5 . . ?
H4A C4 H4B 109.5 . . ?
H4A C4 H4C 109.5 . . ?
H4B C4 H4C 109.5 . . ?
N8 C15 C14 124.2(7) . . ?
N8 C15 C16 110.6(7) . . ?
C16 C15 C14 125.1(8) . . ?
N6 C10 C9 122.8(7) . . ?
N6 C10 C11 109.1(7) . . ?
C11 C10 C9 128.1(7) . . ?
N5 C7 C6 107.9(7) . . ?
N5 C7 C8 122.0(9) . . ?
C6 C7 C8 130.0(9) . . ?
N11 C29 H29 119.3 . . ?
N11 C29 C28 121.4(9) . . ?
C28 C29 H29 119.3 . . ?
C15 C14 H14A 109.5 . . ?
C15 C14 H14B 109.5 . . ?
C15 C14 H14C 109.5 . . ?
H14A C14 H14B 109.5 . . ?
H14A C14 H14C 109.5 . . ?
H14B C14 H14C 109.5 . . ?
N10 C19 H19 118.5 . . ?
N10 C19 C20 122.9(9) . . ?
C20 C19 H19 118.5 . . ?
N3 C3 Fe1 176.0(7) . . ?
C36 C35 H35 120.0 . . ?
C33 C35 C36 120.0(9) . . ?
C33 C35 H35 120.0 . . ?
N13 C42 H42 119.8 . . ?
N13 C42 C41 120.4(9) . . ?
C41 C42 H42 119.8 . . ?
C23 C21 C22 120.5(10) . . ?
C20 C21 C23 117.1(8) . . ?
C20 C21 C22 122.4(10) . . ?
C10 C9 H9A 109.5 . . ?
C10 C9 H9B 109.5 . . ?
C10 C9 H9C 109.5 . . ?
H9A C9 H9B 109.5 . . ?
H9A C9 H9C 109.5 . . ?
H9B C9 H9C 109.5 . . ?
C5 C6 H6 126.6 . . ?
C7 C6 C5 106.7(8) . . ?
C7 C6 H6 126.6 . . ?
N7 C12 C13 122.2(8) . . ?
C11 C12 N7 107.2(7) . . ?
C11 C12 C13 130.6(8) . . ?
C30 O1 H1 109.5 . . ?
C35 C33 C32 118.4(8) . . ?
C35 C33 C34 121.3(10) . . ?
C32 C33 C34 120.4(10) . . ?
C24 C23 C21 119.6(9) . . ?
C24 C23 H23 120.2 . . ?
C21 C23 H23 120.2 . . ?
C25 C26 H26 119.1 . . ?
C25 C26 C27 121.9(9) . . ?
C27 C26 H26 119.1 . . ?
C15 C16 H16 127.5 . . ?
C17 C16 C15 104.9(7) . . ?
C17 C16 H16 127.5 . . ?
C10 C11 H11 126.0 . . ?
C12 C11 C10 108.0(7) . . ?
C12 C11 H11 126.0 . . ?
C31 C32 C33 120.0(10) . . ?
C31 C32 H32 120.0 . . ?
C33 C32 H32 120.0 . . ?
C12 C13 H13A 109.5 . . ?
C12 C13 H13B 109.5 . . ?
C12 C13 H13C 109.5 . . ?
H13A C13 H13B 109.5 . . ?
H13A C13 H13C 109.5 . . ?
H13B C13 H13C 109.5 . . ?
C26 C27 C30 117.8(9) . . ?
C28 C27 C26 116.6(8) . . ?
C28 C27 C30 125.6(10) . . ?
N9 C17 C16 108.6(7) . . ?
N9 C17 C18 122.2(9) . . ?
C16 C17 C18 129.3(8) . . ?
C29 C28 H28 119.8 . . ?
C27 C28 C29 120.3(9) . . ?
C27 C28 H28 119.8 . . ?
C37 C38 H38 120.6 . . ?
C37 C38 C39 118.8(10) . . ?
C39 C38 H38 120.6 . . ?
C7 C8 H8A 109.5 . . ?
C7 C8 H8B 109.5 . . ?
C7 C8 H8C 109.5 . . ?
H8A C8 H8B 109.5 . . ?
H8A C8 H8C 109.5 . . ?
H8B C8 H8C 109.5 . . ?
C19 C20 C21 120.1(9) . . ?
C19 C20 H20 119.9 . . ?
C21 C20 H20 119.9 . . ?
C38 C39 C40 119.6(12) . . ?
C41 C39 C38 117.5(9) . . ?
C41 C39 C40 122.9(12) . . ?
C42 C41 H41 119.2 . . ?
C39 C41 C42 121.5(10) . . ?
C39 C41 H41 119.2 . . ?
C33 C34 H34A 108.6 . . ?
C33 C34 H34B 108.6 . . ?
H34A C34 H34B 107.5 . . ?
O2A C34 C33 114.8(13) . . ?
O2A C34 H34A 108.6 . . ?
O2A C34 H34B 108.6 . . ?
C17 C18 H18A 109.5 . . ?
C17 C18 H18B 109.5 . . ?
C17 C18 H18C 109.5 . . ?
H18A C18 H18B 109.5 . . ?
H18A C18 H18C 109.5 . . ?
H18B C18 H18C 109.5 . . ?
N5 B1 N7 107.9(6) . . ?
N5 B1 N9 109.3(7) . . ?
N5 B1 H1A 110.3 . . ?
N7 B1 H1A 110.3 . . ?
N9 B1 N7 108.6(7) . . ?
N9 B1 H1A 110.3 . . ?
O1 C30 C27 111.2(11) . . ?
O1 C30 H30A 109.4 . . ?
O1 C30 H30B 109.4 . . ?
C27 C30 H30A 109.4 . . ?
C27 C30 H30B 109.4 . . ?
H30A C30 H30B 108.0 . . ?
C21 C22 H22A 109.5 . . ?
C21 C22 H22B 109.5 . . ?
C21 C22 H22C 109.5 . . ?
H22A C22 H22B 109.5 . . ?
H22A C22 H22C 109.5 . . ?
H22B C22 H22C 109.5 . . ?
C39 C40 H40A 109.3 . . ?
C39 C40 H40B 109.3 . . ?
H40A C40 H40B 108.0 . . ?
O2B C40 C39 111.5(16) . . ?
O2B C40 H40A 109.3 . . ?
O2B C40 H40B 109.3 . . ?
H46A C46 H46B 109.5 . . ?
H46A C46 H46C 109.5 . . ?
H46B C46 H46C 109.5 . . ?
C45 C46 H46A 109.5 . . ?
C45 C46 H46B 109.5 . . ?
C45 C46 H46C 109.5 . . ?
C34 O2A H2A 109.5 . . ?
N14 C43 C44 157(3) . . ?
N15 C45 C46 166(3) . . ?
C43 C44 H44A 109.5 . . ?
C43 C44 H44B 109.5 . . ?
C43 C44 H44C 109.5 . . ?
H44A C44 H44B 109.5 . . ?
H44A C44 H44C 109.5 . . ?
H44B C44 H44C 109.5 . . ?
C40 O2B H2B 109.5 . . ?

loop_
_geom_bond_atom_site_label_1
_geom_bond_atom_site_label_2
_geom_bond_distance
_geom_bond_site_symmetry_2
_geom_bond_publ_flag
Co1 N1 1.918(6) . ?
Co1 N2 1.904(6) 2_666 ?
Co1 N10 1.982(7) . ?
Co1 N13 1.966(7) . ?
Co1 N11 1.963(7) . ?
Co1 N12 1.963(7) . ?
Fe1 N4 2.014(6) . ?
Fe1 N8 2.041(6) . ?
Fe1 N6 2.020(6) . ?
Fe1 C1 1.880(7) . ?
Fe1 C2 1.881(7) . ?
Fe1 C3 1.921(9) . ?
Cl1 O3 1.426(8) . ?
Cl1 O4 1.388(8) . ?
Cl1 O6 1.429(9) . ?
Cl1 O5 1.416(8) . ?
N1 C1 1.169(9) . ?
N2 C2 1.171(9) . ?
N4 N5 1.387(8) . ?
N4 C5 1.347(11) . ?
N10 C24 1.356(11) . ?
N10 C19 1.325(11) . ?
N13 C37 1.337(11) . ?
N13 C42 1.351(12) . ?
N5 C7 1.354(12) . ?
N5 B1 1.521(12) . ?
N11 C25 1.356(10) . ?
N11 C29 1.335(11) . ?
N8 N9 1.385(9) . ?
N8 C15 1.339(10) . ?
N6 N7 1.386(9) . ?
N6 C10 1.347(10) . ?
N12 C36 1.370(11) . ?
N12 C31 1.341(11) . ?
N7 C12 1.364(10) . ?
N7 B1 1.547(11) . ?
N9 C17 1.340(11) . ?
N9 B1 1.526(12) . ?
N3 C3 1.144(11) . ?
C5 C4 1.484(12) . ?
C5 C6 1.397(12) . ?
C25 C24 1.467(13) . ?
C25 C26 1.372(12) . ?
C24 C23 1.384(11) . ?
C36 C37 1.450(13) . ?
C36 C35 1.407(12) . ?
C37 C38 1.404(13) . ?
C31 H31 0.9500 . ?
C31 C32 1.380(13) . ?
C4 H4A 0.9800 . ?
C4 H4B 0.9800 . ?
C4 H4C 0.9800 . ?
C15 C14 1.509(12) . ?
C15 C16 1.412(11) . ?
C10 C9 1.496(11) . ?
C10 C11 1.388(12) . ?
C7 C6 1.361(13) . ?
C7 C8 1.513(12) . ?
C29 H29 0.9500 . ?
C29 C28 1.388(13) . ?
C14 H14A 0.9800 . ?
C14 H14B 0.9800 . ?
C14 H14C 0.9800 . ?
C19 H19 0.9500 . ?
C19 C20 1.376(12) . ?
C35 H35 0.9500 . ?
C35 C33 1.363(14) . ?
C42 H42 0.9500 . ?
C42 C41 1.378(13) . ?
C21 C23 1.396(14) . ?
C21 C20 1.384(14) . ?
C21 C22 1.500(12) . ?
C9 H9A 0.9800 . ?
C9 H9B 0.9800 . ?
C9 H9C 0.9800 . ?
C6 H6 0.9500 . ?
C12 C11 1.351(12) . ?
C12 C13 1.500(12) . ?
O1 H1 0.8400 . ?
O1 C30 1.315(14) . ?
C33 C32 1.391(15) . ?
C33 C34 1.505(13) . ?
C23 H23 0.9500 . ?
C26 H26 0.9500 . ?
C26 C27 1.388(14) . ?
C16 H16 0.9500 . ?
C16 C17 1.375(13) . ?
C11 H11 0.9500 . ?
C32 H32 0.9500 . ?
C13 H13A 0.9800 . ?
C13 H13B 0.9800 . ?
C13 H13C 0.9800 . ?
C27 C28 1.383(13) . ?
C27 C30 1.519(13) . ?
C17 C18 1.495(12) . ?
C28 H28 0.9500 . ?
C38 H38 0.9500 . ?
C38 C39 1.416(16) . ?
C8 H8A 0.9800 . ?
C8 H8B 0.9800 . ?
C8 H8C 0.9800 . ?
C20 H20 0.9500 . ?
C39 C41 1.368(16) . ?
C39 C40 1.536(15) . ?
C41 H41 0.9500 . ?
C34 H34A 0.9900 . ?
C34 H34B 0.9900 . ?
C34 O2A 1.33(2) . ?
C18 H18A 0.9800 . ?
C18 H18B 0.9800 . ?
C18 H18C 0.9800 . ?
B1 H1A 1.0000 . ?
C30 H30A 0.9900 . ?
C30 H30B 0.9900 . ?
C22 H22A 0.9800 . ?
C22 H22B 0.9800 . ?
C22 H22C 0.9800 . ?
C40 H40A 0.9900 . ?
C40 H40B 0.9900 . ?
C40 O2B 1.436(17) . ?
C46 H46A 0.9800 . ?
C46 H46B 0.9800 . ?
C46 H46C 0.9800 . ?
C46 C45 1.463(15) . ?
O2A H2A 0.8400 . ?
C43 C44 1.524(17) . ?
C43 N14 1.141(17) . ?
C45 N15 1.135(14) . ?
C44 H44A 0.9800 . ?
C44 H44B 0.9800 . ?
C44 H44C 0.9800 . ?
O2B H2B 0.8400 . ?

loop_
_geom_torsion_atom_site_label_1
_geom_torsion_atom_site_label_2
_geom_torsion_atom_site_label_3
_geom_torsion_atom_site_label_4
_geom_torsion
_geom_torsion_site_symmetry_1
_geom_torsion_site_symmetry_2
_geom_torsion_site_symmetry_3
_geom_torsion_site_symmetry_4
_geom_torsion_publ_flag
Co1 N10 C24 C25 -14.0(8) . . . . ?
Co1 N10 C24 C23 168.8(6) . . . . ?
Co1 N10 C19 C20 -169.7(6) . . . . ?
Co1 N13 C37 C36 -5.8(9) . . . . ?
Co1 N13 C37 C38 172.5(6) . . . . ?
Co1 N13 C42 C41 -173.6(7) . . . . ?
Co1 N11 C25 C24 -5.4(8) . . . . ?
Co1 N11 C25 C26 172.7(6) . . . . ?
Co1 N11 C29 C28 -171.3(6) . . . . ?
Co1 N12 C36 C37 -3.7(8) . . . . ?
Co1 N12 C36 C35 174.8(6) . . . . ?
Co1 N12 C31 C32 -175.5(6) . . . . ?
Fe1 N4 N5 C7 175.4(5) . . . . ?
Fe1 N4 N5 B1 -13.5(8) . . . . ?
Fe1 N4 C5 C4 9.6(11) . . . . ?
Fe1 N4 C5 C6 -174.0(5) . . . . ?
Fe1 N8 N9 C17 172.4(6) . . . . ?
Fe1 N8 N9 B1 -4.5(9) . . . . ?
Fe1 N8 C15 C14 5.8(13) . . . . ?
Fe1 N8 C15 C16 -172.1(6) . . . . ?
Fe1 N6 N7 C12 174.1(5) . . . . ?
Fe1 N6 N7 B1 -5.0(9) . . . . ?
Fe1 N6 C10 C9 6.0(13) . . . . ?
Fe1 N6 C10 C11 -173.5(6) . . . . ?
N4 N5 C7 C6 0.3(9) . . . . ?
N4 N5 C7 C8 -177.5(7) . . . . ?
N4 N5 B1 N7 -50.3(9) . . . . ?
N4 N5 B1 N9 67.6(8) . . . . ?
N4 C5 C6 C7 -1.8(9) . . . . ?
N10 C24 C23 C21 0.5(12) . . . . ?
N10 C19 C20 C21 4.1(14) . . . . ?
N13 C37 C38 C39 0.5(12) . . . . ?
N13 C42 C41 C39 2.7(14) . . . . ?
N5 N4 C5 C4 -174.4(6) . . . . ?
N5 N4 C5 C6 2.0(8) . . . . ?
N5 C7 C6 C5 0.9(9) . . . . ?
N11 C25 C24 N10 12.9(10) . . . . ?
N11 C25 C24 C23 -170.0(7) . . . . ?
N11 C25 C26 C27 -1.4(13) . . . . ?
N11 C29 C28 C27 0.2(13) . . . . ?
N8 N9 C17 C16 2.3(10) . . . . ?
N8 N9 C17 C18 -178.7(9) . . . . ?
N8 N9 B1 N5 -56.0(9) . . . . ?
N8 N9 B1 N7 61.4(9) . . . . ?
N8 C15 C16 C17 0.5(10) . . . . ?
N6 N7 C12 C11 1.3(10) . . . . ?
N6 N7 C12 C13 180.0(8) . . . . ?
N6 N7 B1 N5 61.8(9) . . . . ?
N6 N7 B1 N9 -56.5(9) . . . . ?
N6 C10 C11 C12 1.3(10) . . . . ?
N12 C36 C37 N13 6.2(10) . . . . ?
N12 C36 C37 C38 -172.0(7) . . . . ?
N12 C36 C35 C33 1.6(12) . . . . ?
N12 C31 C32 C33 1.0(13) . . . . ?
N7 N6 C10 C9 179.1(8) . . . . ?
N7 N6 C10 C11 -0.5(9) . . . . ?
N7 C12 C11 C10 -1.6(10) . . . . ?
N9 N8 C15 C14 178.7(8) . . . . ?
N9 N8 C15 C16 0.9(9) . . . . ?
C5 N4 N5 C7 -1.4(8) . . . . ?
C5 N4 N5 B1 169.6(6) . . . . ?
C25 N11 C29 C28 1.1(12) . . . . ?
C25 C24 C23 C21 -176.3(8) . . . . ?
C25 C26 C27 C28 2.6(13) . . . . ?
C25 C26 C27 C30 -177.8(8) . . . . ?
C24 N10 C19 C20 -0.2(12) . . . . ?
C24 C25 C26 C27 176.6(8) . . . . ?
C36 N12 C31 C32 -0.3(11) . . . . ?
C36 C37 C38 C39 178.6(8) . . . . ?
C36 C35 C33 C32 -0.8(13) . . . . ?
C36 C35 C33 C34 179.3(8) . . . . ?
C37 N13 C42 C41 3.0(12) . . . . ?
C37 C36 C35 C33 179.9(8) . . . . ?
C37 C38 C39 C41 4.9(14) . . . . ?
C37 C38 C39 C40 -175.0(10) . . . . ?
C31 N12 C36 C37 -179.5(7) . . . . ?
C31 N12 C36 C35 -1.0(11) . . . . ?
C4 C5 C6 C7 174.3(7) . . . . ?
C15 N8 N9 C17 -1.9(9) . . . . ?
C15 N8 N9 B1 -178.9(7) . . . . ?
C15 C16 C17 N9 -1.6(11) . . . . ?
C15 C16 C17 C18 179.4(10) . . . . ?
C10 N6 N7 C12 -0.5(9) . . . . ?
C10 N6 N7 B1 -179.5(7) . . . . ?
C7 N5 B1 N7 118.4(9) . . . . ?
C7 N5 B1 N9 -123.7(9) . . . . ?
C29 N11 C25 C24 -178.7(7) . . . . ?
C29 N11 C25 C26 -0.5(12) . . . . ?
C14 C15 C16 C17 -177.4(9) . . . . ?
C19 N10 C24 C25 175.0(7) . . . . ?
C19 N10 C24 C23 -2.1(11) . . . . ?
C35 C36 C37 N13 -172.2(7) . . . . ?
C35 C36 C37 C38 9.6(13) . . . . ?
C35 C33 C32 C31 -0.4(13) . . . . ?
C35 C33 C34 O2A 4.3(16) . . . . ?
C42 N13 C37 C36 177.2(7) . . . . ?
C42 N13 C37 C38 -4.5(12) . . . . ?
C9 C10 C11 C12 -178.2(9) . . . . ?
C12 N7 B1 N5 -117.0(9) . . . . ?
C12 N7 B1 N9 124.7(9) . . . . ?
C23 C21 C20 C19 -5.5(13) . . . . ?
C26 C25 C24 N10 -165.2(8) . . . . ?
C26 C25 C24 C23 11.9(13) . . . . ?
C26 C27 C28 C29 -2.0(12) . . . . ?
C26 C27 C30 O1 176.3(9) . . . . ?
C32 C33 C34 O2A -175.7(11) . . . . ?
C13 C12 C11 C10 179.9(9) . . . . ?
C17 N9 B1 N5 127.8(9) . . . . ?
C17 N9 B1 N7 -114.7(10) . . . . ?
C28 C27 C30 O1 -4.1(14) . . . . ?
C38 C39 C41 C42 -6.5(15) . . . . ?
C38 C39 C40 O2B 172.7(15) . . . . ?
C8 C7 C6 C5 178.5(8) . . . . ?
C20 C21 C23 C24 3.3(12) . . . . ?
C41 C39 C40 O2B -7(2) . . . . ?
C34 C33 C32 C31 179.5(8) . . . . ?
B1 N5 C7 C6 -169.1(8) . . . . ?
B1 N5 C7 C8 13.1(13) . . . . ?
B1 N7 C12 C11 -179.8(8) . . . . ?
B1 N7 C12 C13 -1.1(14) . . . . ?
B1 N9 C17 C16 178.6(9) . . . . ?
B1 N9 C17 C18 -2.4(16) . . . . ?
C30 C27 C28 C29 178.4(9) . . . . ?
C22 C21 C23 C24 -179.3(8) . . . . ?
C22 C21 C20 C19 177.1(9) . . . . ?
C40 C39 C41 C42 173.4(10) . . . . ?
